data_4002962
loop_
_publ_author_name
'Ward, Jonathan S.'
'Kukhta, Nadzeya A.'
'dos Santos, Paloma L.'
'Congrave, Daniel G.'
'Batsanov, Andrei S.'
'Monkman, Andrew P.'
'Bryce, Martin R.'

_publ_section_title
;
 Delayed Blue Fluorescence via Upper-Triplet State Crossing from C--C
 Bonded Donor--Acceptor Charge Transfer Molecules with Azatriangulene
 Cores
;
_journal_issue 17
_journal_name_full 'Chemistry of Materials'
_journal_page_first 6684
_journal_paper_doi 10.1021/acs.chemmater.9b01184
_journal_volume 31
_journal_year 2019
_chemical_formula_moiety 'C51 H33 F9 N4'
_chemical_formula_sum 'C51 H33 F9 N4'
_chemical_formula_weight 872.81
_space_group_crystal_system monoclinic
_space_group_IT_number 14
_space_group_name_Hall '-P 2yn'
_space_group_name_H-M_alt 'P 1 21/n 1'
_symmetry_space_group_name_Hall '-P 2yn'
_symmetry_space_group_name_H-M 'P 1 21/n 1'
_atom_sites_solution_hydrogens geom
_atom_sites_solution_primary dual
_audit_creation_date 2017-10-31
_audit_creation_method
;
Olex2 1.2-beta
(compiled 2017.08.10 svn.r3458 for OlexSys, GUI svn.r5381)
;
_cell_angle_alpha 90
_cell_angle_beta 94.632(4)
_cell_angle_gamma 90
_cell_formula_units_Z 4
_cell_length_a 11.5970(6)
_cell_length_b 11.7168(7)
_cell_length_c 30.9436(17)
_cell_measurement_reflns_used 5825
_cell_measurement_temperature 120
_cell_measurement_theta_max 66.20
_cell_measurement_theta_min 2.87
_cell_volume 4190.9(4)
_computing_cell_refinement 'SAINT v8.38A (Bruker, 2017)'
_computing_data_collection 'APEX3 v.2016.1-0 (Bruker, 2016)'
_computing_data_reduction 'SAINT v8.38A (Bruker, 2017)'
_computing_molecular_graphics 'Olex2 (Dolomanov et al., 2009)'
_computing_publication_material 'Olex2 (Dolomanov et al., 2009)'
_computing_structure_refinement 'ShelXL 2016/6 multi-CPU (Sheldrick, 2015)'
_computing_structure_solution 'ShelXS 2013/1 (Sheldrick, 2008)'
_diffrn_ambient_temperature 120
_diffrn_detector_area_resol_mean 10.4
_diffrn_detector_type 'Bruker PHOTON 100 CMOS'
_diffrn_measured_fraction_theta_full 0.980
_diffrn_measured_fraction_theta_max 0.980
_diffrn_measurement_device '3-circle area detector diffractometer'
_diffrn_measurement_device_type 'Bruker D8 Venture'
_diffrn_measurement_method \w-scan
_diffrn_radiation_monochromator 'focusing mirrors'
_diffrn_radiation_probe x-ray
_diffrn_radiation_type CuK\a
_diffrn_radiation_wavelength 1.54184
_diffrn_reflns_av_R_equivalents 0.0787
_diffrn_reflns_av_unetI/netI 0.0693
_diffrn_reflns_Laue_measured_fraction_full 0.980
_diffrn_reflns_Laue_measured_fraction_max 0.980
_diffrn_reflns_limit_h_max 13
_diffrn_reflns_limit_h_min -13
_diffrn_reflns_limit_k_max 13
_diffrn_reflns_limit_k_min -13
_diffrn_reflns_limit_l_max 36
_diffrn_reflns_limit_l_min -36
_diffrn_reflns_number 31591
_diffrn_reflns_point_group_measured_fraction_full 0.980
_diffrn_reflns_point_group_measured_fraction_max 0.980
_diffrn_reflns_theta_full 66.809
_diffrn_reflns_theta_max 66.809
_diffrn_reflns_theta_min 2.865
_diffrn_source 'microfocus sealed X-ray tube'
_diffrn_source_type 'Incoatec I\mS microsource'
_diffrn_standards_number 0
_exptl_absorpt_coefficient_mu 0.934
_exptl_absorpt_correction_T_max 1.0000
_exptl_absorpt_correction_T_min 0.7852
_exptl_absorpt_correction_type multi-scan
_exptl_absorpt_process_details
; SADABS-2016/2 (Bruker, 2016) was used for absorption correction. wR2(int) 
  was 0.0954 before and 0.0664 after correction. The Ratio of minimum to maximum 
  transmission is 0.7852. The \l/2 correction factor is Not present.
;
_exptl_crystal_colour colourless
_exptl_crystal_colour_primary colourless
_exptl_crystal_density_diffrn 1.383
_exptl_crystal_description trapetsoid
_exptl_crystal_F_000 1792
_exptl_crystal_size_max 0.29
_exptl_crystal_size_mid 0.212
_exptl_crystal_size_min 0.068
_refine_diff_density_max 0.279
_refine_diff_density_min -0.278
_refine_diff_density_rms 0.052
_refine_ls_extinction_coef 0.00045(8)
_refine_ls_extinction_expression Fc^*^=kFc[1+0.001xFc^2^\l^3^/sin(2\q)]^-1/4^
_refine_ls_extinction_method 'SHELXL-2016/6 (Sheldrick, 2015)'
_refine_ls_goodness_of_fit_ref 1.017
_refine_ls_hydrogen_treatment mixed
_refine_ls_matrix_type full
_refine_ls_number_parameters 590
_refine_ls_number_reflns 7286
_refine_ls_number_restraints 0
_refine_ls_restrained_S_all 1.017
_refine_ls_R_factor_all 0.0845
_refine_ls_R_factor_gt 0.0530
_refine_ls_shift/su_max 0.001
_refine_ls_shift/su_mean 0.000
_refine_ls_structure_factor_coef Fsqd
_refine_ls_weighting_details 'w=1/[\s^2^(Fo^2^)+(0.0560P)^2^+2.2980P] where P=(Fo^2^+2Fc^2^)/3'
_refine_ls_weighting_scheme calc
_refine_ls_wR_factor_gt 0.1237
_refine_ls_wR_factor_ref 0.1404
_reflns_Friedel_coverage 0.000
_reflns_number_gt 5091
_reflns_number_total 7286
_reflns_threshold_expression 'I > 2\s(I)'
_cod_data_source_file 1b.cif
_cod_data_source_block 1b_17s296
_cod_depositor_comments
;
The following automatic conversions were performed:

'_diffrn_radiation_probe' value 'X-ray' changed to 'x-ray' according
to
/home/data/users/saulius/crontab/automatic-downloads/current/ACS/lib/dictionaries/cif_core.dic
dictionary named 'cif_core.dic' version 2.4.2 from 2011-04-26.

Automatic conversion script
Id: cif_fix_values 4973 2017-02-22 13:04:09Z antanas 
;
_cod_database_code 4002962
_shelx_shelxl_version_number 2016/6
_shelx_space_group_comment
;
The symmetry employed for this shelxl refinement is uniquely defined
by the following loop, which should always be used as a source of
symmetry information in preference to the above space-group names.
They are only intended as comments.
;
_shelx_estimated_absorpt_t_max 0.939
_shelx_estimated_absorpt_t_min 0.774
_olex2_refinement_description
;
1. Fixed Uiso
 At 1.2 times of:
  All C(H) groups
2. Others
 Uiso(H4A)=Uiso(H4B)=Uiso(H4C)=FVAR(1)
 Uiso(H5A)=Uiso(H5B)=Uiso(H5C)=FVAR(2)
 Uiso(H6A)=Uiso(H6B)=Uiso(H6C)=FVAR(3)
 Uiso(H7A)=Uiso(H7B)=Uiso(H7C)=FVAR(4)
 Uiso(H8A)=Uiso(H8B)=Uiso(H8C)=FVAR(5)
 Uiso(H9A)=Uiso(H9B)=Uiso(H9C)=FVAR(6)
3.a Aromatic/amide H refined with riding coordinates:
 C13(H13), C15(H15), C16(H16), C23(H23), C25(H25), C26(H26), C33(H33),
 C35(H35), C36(H36), C42(H42), C46(H46), C48(H48), C52(H52), C54(H54), C58(H58)
3.b Idealised Me refined as rotating group:
 C4(H4A,H4B,H4C), C5(H5A,H5B,H5C), C6(H6A,H6B,H6C), C7(H7A,H7B,H7C), C8(H8A,
 H8B,H8C), C9(H9A,H9B,H9C)
;
_olex2_diffrn_ambient_temperature_device 'Oxford Cryosystems'
_olex2_submission_special_instructions 'No special instructions were received'

loop_
_space_group_symop_operation_xyz
'x, y, z'
'-x+1/2, y+1/2, -z+1/2'
'-x, -y, -z'
'x-1/2, -y-1/2, z-1/2'

loop_
_atom_site_label
_atom_site_type_symbol
_atom_site_fract_x
_atom_site_fract_y
_atom_site_fract_z
_atom_site_U_iso_or_equiv
_atom_site_adp_type
_atom_site_occupancy
_atom_site_site_symmetry_order
_atom_site_calc_flag
_atom_site_refinement_flags_posn
F1 F 0.35476(15) 0.74107(15) 0.92187(5) 0.0445(4) Uani 1 1 d .
F2 F 0.45022(15) 0.66115(14) 0.87394(5) 0.0435(4) Uani 1 1 d .
F3 F 0.29406(14) 0.75253(16) 0.85444(6) 0.0476(5) Uani 1 1 d .
F4 F 0.73994(14) 0.36028(14) 0.61867(6) 0.0446(4) Uani 1 1 d .
F5 F 0.81581(14) 0.21851(15) 0.58811(6) 0.0484(5) Uani 1 1 d .
F6 F 0.65370(15) 0.28637(17) 0.56112(6) 0.0488(5) Uani 1 1 d .
F7 F 0.42263(16) 1.18393(17) 0.52326(6) 0.0576(6) Uani 1 1 d .
F8 F 0.36960(14) 1.12186(16) 0.58368(5) 0.0461(5) Uani 1 1 d .
F9 F 0.47608(13) 1.01764(16) 0.54623(6) 0.0468(5) Uani 1 1 d .
N1 N 0.5837(3) 1.1519(3) 0.98272(9) 0.0593(9) Uani 1 1 d .
N2 N 0.6770(2) -0.2314(2) 0.63343(10) 0.0538(8) Uani 1 1 d .
N3 N 0.0367(2) 1.1435(2) 0.39099(8) 0.0460(7) Uani 1 1 d .
N4 N 0.42028(17) 0.66781(19) 0.67653(7) 0.0248(5) Uani 1 1 d .
C1 C 0.5648(3) 1.0987(3) 0.95182(10) 0.0412(7) Uani 1 1 d .
C2 C 0.6543(3) -0.1374(3) 0.63895(11) 0.0402(7) Uani 1 1 d .
C3 C 0.0797(2) 1.1029(3) 0.42192(9) 0.0332(7) Uani 1 1 d .
C4 C 0.5970(3) 0.4975(2) 0.78528(9) 0.0351(7) Uani 1 1 d .
H4A H 0.626819 0.543446 0.810174 0.048(5) Uiso 1 1 calc GR
H4B H 0.650434 0.434486 0.780977 0.048(5) Uiso 1 1 calc GR
H4C H 0.520940 0.466603 0.790728 0.048(5) Uiso 1 1 calc GR
C5 C 0.7072(2) 0.6118(3) 0.73401(10) 0.0379(7) Uani 1 1 d .
H5A H 0.701527 0.659674 0.707963 0.040(5) Uiso 1 1 calc GR
H5B H 0.754795 0.544621 0.729092 0.040(5) Uiso 1 1 calc GR
H5C H 0.742860 0.655596 0.758549 0.040(5) Uiso 1 1 calc GR
C6 C 0.5189(3) 0.5756(3) 0.55943(9) 0.0402(7) Uani 1 1 d .
H6A H 0.495746 0.617405 0.532691 0.049(5) Uiso 1 1 calc GR
H6B H 0.542562 0.498082 0.552205 0.049(5) Uiso 1 1 calc GR
H6C H 0.583797 0.615064 0.575256 0.049(5) Uiso 1 1 calc GR
C7 C 0.3141(3) 0.5060(3) 0.56331(10) 0.0442(8) Uani 1 1 d .
H7A H 0.247522 0.505405 0.580905 0.052(6) Uiso 1 1 calc GR
H7B H 0.337330 0.427292 0.557654 0.052(6) Uiso 1 1 calc GR
H7C H 0.292934 0.544712 0.535745 0.052(6) Uiso 1 1 calc GR
C8 C 0.2227(2) 0.9717(3) 0.69896(9) 0.0341(7) Uani 1 1 d .
H8A H 0.286221 1.025272 0.695537 0.041(5) Uiso 1 1 calc GR
H8B H 0.195888 0.979883 0.728026 0.041(5) Uiso 1 1 calc GR
H8C H 0.158815 0.988012 0.677171 0.041(5) Uiso 1 1 calc GR
C9 C 0.1648(2) 0.7658(3) 0.69926(9) 0.0339(7) Uani 1 1 d .
H9A H 0.099349 0.783634 0.678339 0.043(5) Uiso 1 1 calc GR
H9B H 0.140890 0.773374 0.728778 0.043(5) Uiso 1 1 calc GR
H9C H 0.190582 0.687342 0.694659 0.043(5) Uiso 1 1 calc GR
C10 C 0.3897(2) 0.7558(3) 0.88204(9) 0.0341(7) Uani 1 1 d .
C11 C 0.4884(2) 0.9033(2) 0.83805(8) 0.0266(6) Uani 1 1 d .
C12 C 0.4564(2) 0.8642(2) 0.87829(8) 0.0276(6) Uani 1 1 d .
C13 C 0.4829(2) 0.9283(2) 0.91561(8) 0.0297(6) Uani 1 1 d .
H13 H 0.462074 0.901302 0.942874 0.036 Uiso 1 1 calc R
C14 C 0.5400(2) 1.0321(3) 0.91275(9) 0.0325(7) Uani 1 1 d .
C15 C 0.5700(2) 1.0736(3) 0.87311(9) 0.0355(7) Uani 1 1 d .
H15 H 0.608142 1.144955 0.871242 0.043 Uiso 1 1 calc R
C16 C 0.5429(2) 1.0083(2) 0.83637(9) 0.0316(6) Uani 1 1 d .
H16 H 0.562364 1.036369 0.809097 0.038 Uiso 1 1 calc R
C20 C 0.7142(2) 0.2607(3) 0.59907(10) 0.0353(7) Uani 1 1 d .
C21 C 0.5758(2) 0.2125(2) 0.65648(8) 0.0284(6) Uani 1 1 d .
C22 C 0.6535(2) 0.1778(2) 0.62585(9) 0.0295(6) Uani 1 1 d .
C23 C 0.6771(2) 0.0634(2) 0.62055(9) 0.0318(6) Uani 1 1 d .
H23 H 0.727651 0.040674 0.599443 0.038 Uiso 1 1 calc R
C24 C 0.6282(2) -0.0188(2) 0.64562(9) 0.0330(7) Uani 1 1 d .
C25 C 0.5558(2) 0.0146(3) 0.67720(9) 0.0346(7) Uani 1 1 d .
H25 H 0.523577 -0.040739 0.695176 0.042 Uiso 1 1 calc R
C26 C 0.5315(2) 0.1286(2) 0.68200(9) 0.0340(7) Uani 1 1 d .
H26 H 0.482393 0.150655 0.703668 0.041 Uiso 1 1 calc R
C30 C 0.3865(2) 1.0908(3) 0.54305(10) 0.0369(7) Uani 1 1 d .
C31 C 0.2377(2) 0.9333(2) 0.53244(8) 0.0268(6) Uani 1 1 d .
C32 C 0.2802(2) 1.0382(2) 0.51960(8) 0.0288(6) Uani 1 1 d .
C33 C 0.2290(2) 1.0957(2) 0.48348(9) 0.0302(6) Uani 1 1 d .
H33 H 0.258513 1.167188 0.474959 0.036 Uiso 1 1 calc R
C34 C 0.1333(2) 1.0464(2) 0.45999(8) 0.0282(6) Uani 1 1 d .
C35 C 0.0913(2) 0.9422(2) 0.47198(8) 0.0293(6) Uani 1 1 d .
H35 H 0.027029 0.908891 0.455656 0.035 Uiso 1 1 calc R
C36 C 0.1429(2) 0.8858(2) 0.50783(9) 0.0297(6) Uani 1 1 d .
H36 H 0.113509 0.813850 0.515871 0.036 Uiso 1 1 calc R
C41 C 0.4665(2) 0.8370(2) 0.79689(8) 0.0270(6) Uani 1 1 d .
C42 C 0.5271(2) 0.7384(2) 0.78940(8) 0.0282(6) Uani 1 1 d .
H42 H 0.581302 0.710582 0.811594 0.034 Uiso 1 1 calc R
C43 C 0.5119(2) 0.6782(2) 0.75066(8) 0.0257(6) Uani 1 1 d .
C44 C 0.5854(2) 0.5732(2) 0.74411(8) 0.0277(6) Uani 1 1 d .
C45 C 0.5339(2) 0.5044(2) 0.70507(8) 0.0248(6) Uani 1 1 d .
C46 C 0.5644(2) 0.3918(2) 0.70004(9) 0.0308(6) Uani 1 1 d .
H46 H 0.602999 0.352777 0.723930 0.037 Uiso 1 1 calc R
C47 C 0.5407(2) 0.3334(2) 0.66126(9) 0.0289(6) Uani 1 1 d .
C48 C 0.4884(2) 0.3935(2) 0.62625(9) 0.0286(6) Uani 1 1 d .
H48 H 0.475131 0.355810 0.599118 0.034 Uiso 1 1 calc R
C49 C 0.4551(2) 0.5060(2) 0.62958(9) 0.0278(6) Uani 1 1 d .
C50 C 0.4159(2) 0.5698(2) 0.58798(8) 0.0296(6) Uani 1 1 d .
C51 C 0.3751(2) 0.6892(2) 0.59821(8) 0.0277(6) Uani 1 1 d .
C52 C 0.3347(2) 0.7598(2) 0.56401(9) 0.0314(6) Uani 1 1 d .
H52 H 0.340537 0.734301 0.535121 0.038 Uiso 1 1 calc R
C53 C 0.2864(2) 0.8654(2) 0.57064(9) 0.0294(6) Uani 1 1 d .
C54 C 0.2694(2) 0.8981(2) 0.61280(9) 0.0300(6) Uani 1 1 d .
H54 H 0.232726 0.968894 0.617754 0.036 Uiso 1 1 calc R
C55 C 0.3052(2) 0.8292(2) 0.64777(8) 0.0269(6) Uani 1 1 d .
C56 C 0.2655(2) 0.8494(2) 0.69295(8) 0.0283(6) Uani 1 1 d .
C57 C 0.3653(2) 0.8167(2) 0.72581(8) 0.0256(6) Uani 1 1 d .
C58 C 0.3846(2) 0.8754(2) 0.76465(8) 0.0275(6) Uani 1 1 d .
H58 H 0.341412 0.942515 0.769377 0.033 Uiso 1 1 calc R
C59 C 0.4326(2) 0.7207(2) 0.71773(8) 0.0257(6) Uani 1 1 d .
C60 C 0.4698(2) 0.5600(2) 0.67029(8) 0.0258(6) Uani 1 1 d .
C61 C 0.3677(2) 0.7287(2) 0.64053(8) 0.0258(6) Uani 1 1 d .

loop_
_atom_site_aniso_label
_atom_site_aniso_U_11
_atom_site_aniso_U_22
_atom_site_aniso_U_33
_atom_site_aniso_U_23
_atom_site_aniso_U_13
_atom_site_aniso_U_12
F1 0.0509(10) 0.0498(11) 0.0336(9) -0.0015(8) 0.0079(8) -0.0169(9)
F2 0.0517(10) 0.0320(10) 0.0465(10) -0.0049(8) 0.0021(8) -0.0045(8)
F3 0.0321(9) 0.0620(12) 0.0468(10) 0.0013(9) -0.0091(8) -0.0168(9)
F4 0.0341(9) 0.0353(10) 0.0655(12) -0.0098(9) 0.0105(8) -0.0062(8)
F5 0.0277(9) 0.0467(11) 0.0727(13) -0.0067(9) 0.0163(8) 0.0015(8)
F6 0.0395(10) 0.0628(13) 0.0440(10) 0.0083(9) 0.0028(8) -0.0034(9)
F7 0.0475(11) 0.0608(13) 0.0607(12) 0.0171(10) -0.0185(9) -0.0222(10)
F8 0.0357(9) 0.0585(12) 0.0422(10) -0.0136(9) -0.0084(8) -0.0011(8)
F9 0.0219(8) 0.0655(12) 0.0513(10) -0.0047(9) -0.0066(7) 0.0065(8)
N1 0.094(2) 0.0497(18) 0.0339(15) -0.0076(14) 0.0067(15) -0.0240(17)
N2 0.0486(17) 0.0351(17) 0.077(2) -0.0056(15) 0.0004(15) 0.0026(13)
N3 0.0410(15) 0.0535(17) 0.0413(15) 0.0098(13) -0.0099(12) 0.0018(13)
N4 0.0185(10) 0.0295(13) 0.0256(11) -0.0020(9) -0.0027(9) 0.0056(9)
C1 0.0525(19) 0.0384(18) 0.0333(16) -0.0007(14) 0.0063(14) -0.0084(15)
C2 0.0305(15) 0.0353(18) 0.0535(19) -0.0056(15) -0.0053(14) -0.0022(14)
C3 0.0259(14) 0.0391(17) 0.0343(15) 0.0003(13) 0.0005(12) 0.0029(13)
C4 0.0351(16) 0.0359(17) 0.0326(15) -0.0034(13) -0.0078(12) 0.0089(13)
C5 0.0193(13) 0.0441(19) 0.0502(18) -0.0090(15) 0.0020(13) 0.0016(13)
C6 0.0461(17) 0.0400(18) 0.0352(15) 0.0004(14) 0.0084(13) 0.0124(15)
C7 0.0479(18) 0.0359(18) 0.0453(18) -0.0022(14) -0.0185(15) 0.0023(15)
C8 0.0307(15) 0.0429(18) 0.0280(14) -0.0025(13) -0.0026(12) 0.0126(13)
C9 0.0193(13) 0.0467(18) 0.0353(15) 0.0007(13) -0.0006(11) 0.0017(13)
C10 0.0320(15) 0.0399(17) 0.0295(14) -0.0052(13) -0.0022(12) -0.0026(13)
C11 0.0183(12) 0.0311(15) 0.0299(13) -0.0034(12) -0.0010(11) 0.0066(11)
C12 0.0198(12) 0.0325(15) 0.0302(14) -0.0015(12) 0.0000(11) 0.0030(11)
C13 0.0261(13) 0.0351(16) 0.0278(13) -0.0019(12) 0.0027(11) 0.0019(12)
C14 0.0306(15) 0.0366(17) 0.0297(14) -0.0040(12) -0.0011(12) 0.0001(13)
C15 0.0362(15) 0.0346(17) 0.0355(15) -0.0009(13) 0.0016(13) -0.0034(13)
C16 0.0310(15) 0.0357(17) 0.0282(14) -0.0006(12) 0.0033(12) 0.0015(12)
C20 0.0203(13) 0.0373(17) 0.0483(17) -0.0071(14) 0.0030(13) 0.0066(12)
C21 0.0220(13) 0.0325(15) 0.0293(14) -0.0061(12) -0.0056(11) 0.0029(12)
C22 0.0211(13) 0.0315(16) 0.0345(14) -0.0048(12) -0.0071(11) 0.0002(12)
C23 0.0200(13) 0.0345(16) 0.0399(15) -0.0089(13) -0.0042(12) 0.0025(12)
C24 0.0237(13) 0.0302(16) 0.0434(16) -0.0055(13) -0.0084(12) 0.0025(12)
C25 0.0279(14) 0.0342(17) 0.0407(16) 0.0010(13) -0.0034(12) 0.0015(13)
C26 0.0266(14) 0.0378(17) 0.0372(15) -0.0023(13) -0.0003(12) 0.0023(13)
C30 0.0280(15) 0.0420(18) 0.0390(16) 0.0031(14) -0.0074(13) -0.0007(13)
C31 0.0212(12) 0.0318(15) 0.0271(13) -0.0015(12) -0.0003(11) 0.0086(12)
C32 0.0227(13) 0.0350(16) 0.0278(13) -0.0033(12) -0.0028(11) 0.0053(12)
C33 0.0258(14) 0.0309(16) 0.0337(14) 0.0010(12) 0.0017(11) 0.0006(12)
C34 0.0216(13) 0.0345(16) 0.0280(13) -0.0002(12) -0.0009(11) 0.0085(12)
C35 0.0211(13) 0.0339(16) 0.0322(14) -0.0032(12) -0.0015(11) 0.0056(12)
C36 0.0251(13) 0.0320(16) 0.0318(14) -0.0013(12) 0.0005(11) 0.0031(12)
C41 0.0221(13) 0.0314(15) 0.0273(13) -0.0030(12) 0.0008(11) 0.0006(12)
C42 0.0216(13) 0.0325(16) 0.0296(14) 0.0000(12) -0.0025(11) 0.0020(12)
C43 0.0155(12) 0.0314(15) 0.0299(13) -0.0007(12) -0.0003(10) 0.0023(11)
C44 0.0175(12) 0.0340(16) 0.0309(14) -0.0018(12) -0.0029(11) 0.0029(11)
C45 0.0173(12) 0.0275(15) 0.0292(14) -0.0019(11) -0.0002(10) 0.0015(11)
C46 0.0235(13) 0.0379(17) 0.0305(14) 0.0019(12) -0.0011(11) 0.0036(12)
C47 0.0221(13) 0.0310(16) 0.0333(14) -0.0032(12) 0.0008(11) 0.0038(12)
C48 0.0219(13) 0.0327(16) 0.0308(14) -0.0055(12) -0.0012(11) 0.0018(11)
C49 0.0176(12) 0.0341(16) 0.0314(14) -0.0033(12) -0.0003(11) 0.0008(11)
C50 0.0267(13) 0.0341(16) 0.0270(13) -0.0047(12) -0.0039(11) 0.0042(12)
C51 0.0200(12) 0.0326(16) 0.0298(14) -0.0028(12) -0.0014(11) 0.0043(11)
C52 0.0268(14) 0.0386(17) 0.0279(14) -0.0038(12) -0.0028(11) 0.0033(13)
C53 0.0225(13) 0.0332(16) 0.0316(14) 0.0008(12) -0.0036(11) 0.0056(12)
C54 0.0204(13) 0.0345(16) 0.0344(14) 0.0006(12) -0.0021(11) 0.0044(12)
C55 0.0201(12) 0.0307(15) 0.0288(13) -0.0022(12) -0.0039(11) 0.0015(11)
C56 0.0186(12) 0.0356(16) 0.0299(14) -0.0007(12) -0.0032(11) 0.0047(11)
C57 0.0192(12) 0.0293(15) 0.0282(13) 0.0003(11) 0.0010(10) 0.0033(11)
C58 0.0201(12) 0.0315(15) 0.0310(14) -0.0006(12) 0.0022(11) 0.0036(11)
C59 0.0178(12) 0.0322(15) 0.0269(13) -0.0013(11) 0.0013(10) 0.0009(11)
C60 0.0183(12) 0.0292(15) 0.0296(13) -0.0011(12) -0.0006(10) 0.0012(11)
C61 0.0161(12) 0.0306(15) 0.0300(14) 0.0010(12) -0.0016(10) 0.0008(11)

loop_
_atom_type_symbol
_atom_type_description
_atom_type_scat_dispersion_real
_atom_type_scat_dispersion_imag
_atom_type_scat_source
C C 0.0181 0.0091 'International Tables Vol C Tables 4.2.6.8 and 6.1.1.4'
H H 0.0000 0.0000 'International Tables Vol C Tables 4.2.6.8 and 6.1.1.4'
F F 0.0727 0.0534 'International Tables Vol C Tables 4.2.6.8 and 6.1.1.4'
N N 0.0311 0.0180 'International Tables Vol C Tables 4.2.6.8 and 6.1.1.4'

loop_
_exptl_crystal_face_index_h
_exptl_crystal_face_index_k
_exptl_crystal_face_index_l
_exptl_crystal_face_perp_dist
-1.00 0.00 1.00 0.0250
1.00 0.00 -1.00 0.0760
1.00 1.00 0.00 0.1050
-1.00 -1.00 0.00 0.0800
1.00 -1.00 -1.00 0.1310
-1.00 1.00 1.00 0.0770
0.00 0.00 1.00 0.0220
0.00 0.00 -1.00 0.0340

loop_
_geom_angle_atom_site_label_1
_geom_angle_atom_site_label_2
_geom_angle_atom_site_label_3
_geom_angle
C59 N4 C61 119.5(2)
C60 N4 C59 120.3(2)
C60 N4 C61 119.9(2)
N1 C1 C14 179.5(4)
N2 C2 C24 178.8(4)
N3 C3 C34 177.3(3)
H4A C4 H4B 109.5
H4A C4 H4C 109.5
H4B C4 H4C 109.5
C44 C4 H4A 109.5
C44 C4 H4B 109.5
C44 C4 H4C 109.5
H5A C5 H5B 109.5
H5A C5 H5C 109.5
H5B C5 H5C 109.5
C44 C5 H5A 109.5
C44 C5 H5B 109.5
C44 C5 H5C 109.5
H6A C6 H6B 109.5
H6A C6 H6C 109.5
H6B C6 H6C 109.5
C50 C6 H6A 109.5
C50 C6 H6B 109.5
C50 C6 H6C 109.5
H7A C7 H7B 109.5
H7A C7 H7C 109.5
H7B C7 H7C 109.5
C50 C7 H7A 109.5
C50 C7 H7B 109.5
C50 C7 H7C 109.5
H8A C8 H8B 109.5
H8A C8 H8C 109.5
H8B C8 H8C 109.5
C56 C8 H8A 109.5
C56 C8 H8B 109.5
C56 C8 H8C 109.5
H9A C9 H9B 109.5
H9A C9 H9C 109.5
H9B C9 H9C 109.5
C56 C9 H9A 109.5
C56 C9 H9B 109.5
C56 C9 H9C 109.5
F1 C10 F2 105.4(2)
F1 C10 F3 106.6(2)
F1 C10 C12 112.2(2)
F2 C10 C12 113.8(2)
F3 C10 F2 105.9(2)
F3 C10 C12 112.4(2)
C12 C11 C41 123.1(2)
C16 C11 C12 118.5(2)
C16 C11 C41 118.4(2)
C11 C12 C10 121.4(2)
C13 C12 C10 118.3(2)
C13 C12 C11 120.3(3)
C12 C13 H13 120.2
C12 C13 C14 119.5(3)
C14 C13 H13 120.2
C13 C14 C1 118.8(3)
C15 C14 C1 120.1(3)
C15 C14 C13 121.1(3)
C14 C15 H15 120.8
C16 C15 C14 118.3(3)
C16 C15 H15 120.8
C11 C16 C15 122.2(3)
C11 C16 H16 118.9
C15 C16 H16 118.9
F4 C20 F5 105.5(2)
F4 C20 F6 106.4(2)
F4 C20 C22 114.5(2)
F5 C20 F6 105.4(2)
F5 C20 C22 111.3(2)
F6 C20 C22 113.1(2)
C22 C21 C47 122.3(3)
C26 C21 C22 117.5(3)
C26 C21 C47 120.2(3)
C21 C22 C20 122.6(2)
C23 C22 C20 117.4(3)
C23 C22 C21 120.0(3)
C22 C23 H23 119.5
C22 C23 C24 120.9(3)
C24 C23 H23 119.5
C23 C24 C2 119.3(3)
C23 C24 C25 119.6(3)
C25 C24 C2 121.1(3)
C24 C25 H25 120.4
C26 C25 C24 119.2(3)
C26 C25 H25 120.4
C21 C26 H26 118.7
C25 C26 C21 122.6(3)
C25 C26 H26 118.7
F7 C30 F8 106.5(2)
F7 C30 F9 106.6(2)
F7 C30 C32 112.8(2)
F8 C30 F9 106.0(2)
F8 C30 C32 112.7(2)
F9 C30 C32 111.8(2)
C32 C31 C36 118.4(2)
C32 C31 C53 125.0(2)
C36 C31 C53 116.6(2)
C31 C32 C30 121.1(2)
C31 C32 C33 121.1(2)
C33 C32 C30 117.8(3)
C32 C33 H33 120.5
C32 C33 C34 119.0(3)
C34 C33 H33 120.5
C33 C34 C3 120.2(3)
C35 C34 C3 119.2(2)
C35 C34 C33 120.6(2)
C34 C35 H35 120.0
C34 C35 C36 120.0(2)
C36 C35 H35 120.0
C31 C36 H36 119.5
C35 C36 C31 121.0(3)
C35 C36 H36 119.5
C42 C41 C11 121.6(2)
C42 C41 C58 118.4(2)
C58 C41 C11 120.0(2)
C41 C42 H42 118.7
C41 C42 C43 122.5(2)
C43 C42 H42 118.7
C42 C43 C44 119.5(2)
C42 C43 C59 118.4(2)
C59 C43 C44 122.0(2)
C5 C44 C4 108.4(2)
C43 C44 C4 111.5(2)
C43 C44 C5 108.8(2)
C43 C44 C45 110.1(2)
C45 C44 C4 110.5(2)
C45 C44 C5 107.5(2)
C46 C45 C44 120.3(2)
C46 C45 C60 118.6(2)
C60 C45 C44 120.3(2)
C45 C46 H46 118.8
C45 C46 C47 122.3(2)
C47 C46 H46 118.8
C46 C47 C21 121.3(2)
C46 C47 C48 117.8(3)
C48 C47 C21 120.8(2)
C47 C48 H48 118.9
C49 C48 C47 122.2(2)
C49 C48 H48 118.9
C48 C49 C50 118.1(2)
C48 C49 C60 118.8(2)
C60 C49 C50 122.8(2)
C6 C50 C7 109.5(2)
C49 C50 C6 108.2(2)
C49 C50 C7 110.1(2)
C51 C50 C6 110.3(2)
C51 C50 C7 108.1(2)
C51 C50 C49 110.6(2)
C52 C51 C50 118.7(2)
C52 C51 C61 118.2(2)
C61 C51 C50 123.0(2)
C51 C52 H52 118.8
C53 C52 C51 122.3(3)
C53 C52 H52 118.8
C52 C53 C31 119.4(2)
C52 C53 C54 118.5(3)
C54 C53 C31 121.4(2)
C53 C54 H54 119.5
C55 C54 C53 121.1(3)
C55 C54 H54 119.5
C54 C55 C56 122.1(2)
C54 C55 C61 119.2(2)
C61 C55 C56 118.2(2)
C8 C56 C9 108.8(2)
C55 C56 C8 112.4(2)
C55 C56 C9 107.7(2)
C55 C56 C57 107.6(2)
C57 C56 C8 112.9(2)
C57 C56 C9 107.2(2)
C58 C57 C56 120.9(2)
C58 C57 C59 119.9(2)
C59 C57 C56 119.0(2)
C41 C58 H58 119.6
C57 C58 C41 120.8(2)
C57 C58 H58 119.6
C43 C59 N4 120.7(2)
C57 C59 N4 119.7(2)
C57 C59 C43 119.7(2)
N4 C60 C45 120.2(2)
C49 C60 N4 120.3(2)
C49 C60 C45 119.5(2)
C51 C61 N4 120.9(2)
C51 C61 C55 119.8(2)
C55 C61 N4 119.3(2)

loop_
_geom_bond_atom_site_label_1
_geom_bond_atom_site_label_2
_geom_bond_distance
F1 C10 1.339(3)
F2 C10 1.347(3)
F3 C10 1.345(3)
F4 C20 1.337(3)
F5 C20 1.347(3)
F6 C20 1.352(3)
F7 C30 1.335(3)
F8 C30 1.338(3)
F9 C30 1.344(3)
N1 C1 1.147(4)
N2 C2 1.148(4)
N3 C3 1.147(4)
N4 C59 1.414(3)
N4 C60 1.408(3)
N4 C61 1.419(3)
C1 C14 1.448(4)
C2 C24 1.441(4)
C3 C34 1.447(4)
C4 H4A 0.9800
C4 H4B 0.9800
C4 H4C 0.9800
C4 C44 1.549(4)
C5 H5A 0.9800
C5 H5B 0.9800
C5 H5C 0.9800
C5 C44 1.539(4)
C6 H6A 0.9800
C6 H6B 0.9800
C6 H6C 0.9800
C6 C50 1.544(4)
C7 H7A 0.9800
C7 H7B 0.9800
C7 H7C 0.9800
C7 C50 1.546(4)
C8 H8A 0.9800
C8 H8B 0.9800
C8 H8C 0.9800
C8 C56 1.532(4)
C9 H9A 0.9800
C9 H9B 0.9800
C9 H9C 0.9800
C9 C56 1.548(4)
C10 C12 1.497(4)
C11 C12 1.404(4)
C11 C16 1.385(4)
C11 C41 1.496(4)
C12 C13 1.390(4)
C13 H13 0.9500
C13 C14 1.392(4)
C14 C15 1.390(4)
C15 H15 0.9500
C15 C16 1.385(4)
C16 H16 0.9500
C20 C22 1.490(4)
C21 C22 1.418(4)
C21 C26 1.386(4)
C21 C47 1.484(4)
C22 C23 1.381(4)
C23 H23 0.9500
C23 C24 1.386(4)
C24 C25 1.395(4)
C25 H25 0.9500
C25 C26 1.375(4)
C26 H26 0.9500
C30 C32 1.510(4)
C31 C32 1.394(4)
C31 C36 1.401(4)
C31 C53 1.497(4)
C32 C33 1.397(4)
C33 H33 0.9500
C33 C34 1.401(4)
C34 C35 1.376(4)
C35 H35 0.9500
C35 C36 1.384(4)
C36 H36 0.9500
C41 C42 1.382(4)
C41 C58 1.396(3)
C42 H42 0.9500
C42 C43 1.389(4)
C43 C44 1.520(4)
C43 C59 1.407(3)
C44 C45 1.533(4)
C45 C46 1.378(4)
C45 C60 1.416(3)
C46 H46 0.9500
C46 C47 1.390(4)
C47 C48 1.390(4)
C48 H48 0.9500
C48 C49 1.381(4)
C49 C50 1.525(4)
C49 C60 1.408(4)
C50 C51 1.518(4)
C51 C52 1.394(4)
C51 C61 1.398(4)
C52 H52 0.9500
C52 C53 1.380(4)
C53 C54 1.389(4)
C54 H54 0.9500
C54 C55 1.387(4)
C55 C56 1.525(4)
C55 C61 1.410(4)
C56 C57 1.526(3)
C57 C58 1.387(4)
C57 C59 1.403(4)
C58 H58 0.9500
